data_2019742
loop_
_publ_author_name
'Bendzi\'nska-Berus, Wioletta'
'Kaik-King, Magdalena'
'King, Gary'
'Rychlewska, Urszula'

_publ_contact_author
;
Urszula Rychlewska
Faculty of Chemistry
Adam Mickiewicz University
Grunwaldzka 6
60-780 Pozna\'n
Poland
;
_publ_section_title
;
 An enantiomerically pure P-stereogenic bisphosphine:
 (<i>S</i>,<i>S</i>)-ethylenebis[(2-methylphenyl)phenylphosphine]
 (<i>o</i>-tolyl-DiPAMP)
;
_journal_coeditor_code KU3144
_journal_issue 12
_journal_name_full 'Acta Crystallographica Section C'
_journal_page_first 1174
_journal_page_last 1177
_journal_paper_doi 10.1107/S205322961402542X
_journal_volume 70
_journal_year 2014
_chemical_formula_iupac 'C28 H28 P2'
_chemical_formula_moiety 'C28 H28 P2'
_chemical_formula_sum 'C28 H28 P2'
_chemical_formula_weight 426.44
_chemical_name_systematic
;
(<i>S</i>,<i>S</i>)-(Ethane-1,2-diyl)bis[(2-methylphenyl)phenylphosphane]
;
_space_group_IT_number 19
_symmetry_cell_setting orthorhombic
_symmetry_space_group_name_Hall 'P 2ac 2ab'
_symmetry_space_group_name_H-M 'P 21 21 21'
_atom_sites_solution_hydrogens geom
_atom_sites_solution_primary direct
_atom_sites_solution_secondary difmap
_audit_creation_method SHELXL-97
_cell_angle_alpha 90.00
_cell_angle_beta 90.00
_cell_angle_gamma 90.00
_cell_formula_units_Z 4
_cell_length_a 5.97250(10)
_cell_length_b 17.0935(2)
_cell_length_c 22.8179(3)
_cell_measurement_reflns_used 9393
_cell_measurement_temperature 100.0(10)
_cell_measurement_theta_max 76.1334
_cell_measurement_theta_min 2.5828
_cell_volume 2329.50(6)
_computing_cell_refinement
;
CrysAlis PRO (Agilent, 2013)
;
_computing_data_collection
;
CrysAlis PRO (Agilent, 2013)
;
_computing_data_reduction
;
CrysAlis PRO (Agilent, 2013)
;
_computing_molecular_graphics
;
Mercury (Macrae <i>et al.</i>,  2006) and XP (Siemens, 1994)
;
_computing_publication_material
;
SHELXL97 (Sheldrick, 2008)
;
_computing_structure_refinement
;
SHELXL97 (Sheldrick, 2008)
;
_computing_structure_solution
;
SHELXS86 (Sheldrick, 2008)
;
_diffrn_ambient_temperature 100.0(10)
_diffrn_detector_area_resol_mean 10.5357
_diffrn_measured_fraction_theta_full 0.999
_diffrn_measured_fraction_theta_max 0.999
_diffrn_measurement_device_type 'Agilent SuperNova Atlas'
_diffrn_measurement_method '\w scans'
_diffrn_radiation_monochromator mirror
_diffrn_radiation_source 'SuperNova (Cu) X-ray Source'
_diffrn_radiation_type CuK\a
_diffrn_radiation_wavelength 1.54178
_diffrn_reflns_av_R_equivalents 0.0303
_diffrn_reflns_av_sigmaI/netI 0.0288
_diffrn_reflns_limit_h_max 5
_diffrn_reflns_limit_h_min -7
_diffrn_reflns_limit_k_max 20
_diffrn_reflns_limit_k_min -20
_diffrn_reflns_limit_l_max 27
_diffrn_reflns_limit_l_min -25
_diffrn_reflns_number 10411
_diffrn_reflns_theta_full 66.58
_diffrn_reflns_theta_max 66.58
_diffrn_reflns_theta_min 4.66
_diffrn_standards_decay_% 0
_diffrn_standards_interval_count 50
_diffrn_standards_number 2
_exptl_absorpt_coefficient_mu 1.768
_exptl_absorpt_correction_T_max 1.00000
_exptl_absorpt_correction_T_min 0.38330
_exptl_absorpt_correction_type multi-scan
_exptl_absorpt_process_details
;
(CrysAlis PRO; Agilent, 2013)
;
_exptl_crystal_colour colourless
_exptl_crystal_density_diffrn 1.216
_exptl_crystal_density_method 'not measured'
_exptl_crystal_description needle
_exptl_crystal_F_000 904
_exptl_crystal_size_max 0.6
_exptl_crystal_size_mid 0.1
_exptl_crystal_size_min 0.1
_refine_diff_density_max 0.366
_refine_diff_density_min -0.295
_refine_ls_abs_structure_details
;
Flack (1983), 1716 Friedel pairs
;
_refine_ls_abs_structure_Flack -0.007(17)
_refine_ls_extinction_method none
_refine_ls_goodness_of_fit_ref 1.051
_refine_ls_hydrogen_treatment constr
_refine_ls_matrix_type full
_refine_ls_number_parameters 273
_refine_ls_number_reflns 4101
_refine_ls_number_restraints 0
_refine_ls_restrained_S_all 1.051
_refine_ls_R_factor_all 0.0344
_refine_ls_R_factor_gt 0.0337
_refine_ls_shift/su_max 0.001
_refine_ls_shift/su_mean 0.000
_refine_ls_structure_factor_coef Fsqd
_refine_ls_weighting_details 'calc w=1/[\s^2^(Fo^2^)+(0.0597P)^2^+0.4488P] where P=(Fo^2^+2Fc^2^)/3'
_refine_ls_weighting_scheme calc
_refine_ls_wR_factor_gt 0.0902
_refine_ls_wR_factor_ref 0.0909
_reflns_number_gt 4013
_reflns_number_total 4101
_reflns_threshold_expression I>2sigma(I)
_cod_data_source_file ku3144sup1.cif
_cod_data_source_block I
_cod_database_code 2019742
_cod_database_fobs_code 2019742

loop_
_symmetry_equiv_pos_as_xyz
'x, y, z'
'-x+1/2, -y, z+1/2'
'-x, y+1/2, -z+1/2'
'x+1/2, -y+1/2, -z'

loop_
_atom_site_type_symbol
_atom_site_label
_atom_site_fract_x
_atom_site_fract_y
_atom_site_fract_z
_atom_site_U_iso_or_equiv
_atom_site_adp_type
_atom_site_calc_flag
_atom_site_refinement_flags
_atom_site_occupancy
_atom_site_symmetry_multiplicity
P P1 0.49729(8) 0.94930(3) 0.088442(19) 0.02406(13) Uani d . 1 1
P P2 0.87215(8) 0.79349(3) 0.21201(2) 0.02412(13) Uani d . 1 1
C C1 0.5845(3) 0.89767(10) 0.02119(8) 0.0207(4) Uani d . 1 1
C C2 0.7691(3) 0.84772(11) 0.01890(8) 0.0230(4) Uani d . 1 1
H H2 0.8648 0.8447 0.0510 0.028 Uiso calc R 1 1
C C3 0.8128(3) 0.80221(11) -0.03043(9) 0.0265(4) Uani d . 1 1
H H3 0.9364 0.7691 -0.0312 0.032 Uiso calc R 1 1
C C4 0.6716(3) 0.80655(11) -0.07822(8) 0.0278(4) Uani d . 1 1
H H4 0.6973 0.7752 -0.1108 0.033 Uiso calc R 1 1
C C5 0.4921(3) 0.85751(11) -0.07762(8) 0.0261(4) Uani d . 1 1
H H5 0.4007 0.8612 -0.1105 0.031 Uiso calc R 1 1
C C6 0.4453(3) 0.90355(11) -0.02853(8) 0.0226(4) Uani d . 1 1
C C7 0.2480(3) 0.95806(12) -0.02966(9) 0.0303(4) Uani d . 1 1
H H7A 0.1614 0.9487 -0.0644 0.045 Uiso calc R 1 1
H H7B 0.3000 1.0112 -0.0296 0.045 Uiso calc R 1 1
H H7C 0.1567 0.9491 0.0043 0.045 Uiso calc R 1 1
C C8 0.5887(3) 1.05044(11) 0.07285(8) 0.0231(4) Uani d . 1 1
C C9 0.7971(4) 1.06822(12) 0.04972(11) 0.0385(5) Uani d . 1 1
H H9 0.8985 1.0282 0.0420 0.046 Uiso calc R 1 1
C C10 0.8558(4) 1.14527(13) 0.03804(10) 0.0375(5) Uani d . 1 1
H H10 0.9950 1.1565 0.0218 0.045 Uiso calc R 1 1
C C11 0.7083(4) 1.20508(12) 0.05037(9) 0.0323(5) Uani d . 1 1
H H11 0.7484 1.2568 0.0432 0.039 Uiso calc R 1 1
C C12 0.5015(4) 1.18762(12) 0.07343(10) 0.0368(5) Uani d . 1 1
H H12 0.4008 1.2277 0.0814 0.044 Uiso calc R 1 1
C C13 0.4420(3) 1.11081(12) 0.08479(9) 0.0300(4) Uani d . 1 1
H H13 0.3020 1.0998 0.1006 0.036 Uiso calc R 1 1
C C14 0.7097(4) 0.91686(11) 0.14227(8) 0.0285(4) Uani d . 1 1
H H14A 0.8569 0.9174 0.1243 0.034 Uiso calc R 1 1
H H14B 0.7115 0.9523 0.1754 0.034 Uiso calc R 1 1
C C15 0.6537(4) 0.83361(11) 0.16324(8) 0.0278(4) Uani d . 1 1
H H15A 0.6372 0.7997 0.1295 0.033 Uiso calc R 1 1
H H15B 0.5119 0.8344 0.1840 0.033 Uiso calc R 1 1
C C16 0.7597(3) 0.69611(11) 0.22942(8) 0.0244(4) Uani d . 1 1
C C17 0.5725(4) 0.66581(13) 0.20152(10) 0.0338(5) Uani d . 1 1
H H17 0.4914 0.6975 0.1761 0.041 Uiso calc R 1 1
C C18 0.5031(4) 0.58908(13) 0.21064(11) 0.0420(5) Uani d . 1 1
H H18 0.3767 0.5699 0.1916 0.050 Uiso calc R 1 1
C C19 0.6229(5) 0.54176(13) 0.24794(11) 0.0438(6) Uani d . 1 1
H H19 0.5788 0.4902 0.2540 0.053 Uiso calc R 1 1
C C20 0.8088(5) 0.57098(13) 0.27645(10) 0.0431(6) Uani d . 1 1
H H20 0.8876 0.5385 0.3019 0.052 Uiso calc R 1 1
C C23 0.8147(3) 0.84800(11) 0.27976(8) 0.0237(4) Uani d . 1 1
C C24 0.9765(3) 0.90033(11) 0.29878(9) 0.0301(4) Uani d . 1 1
H H24 1.1080 0.9061 0.2774 0.036 Uiso calc R 1 1
C C25 0.9451(4) 0.94440(13) 0.34947(10) 0.0380(5) Uani d . 1 1
H H25 1.0552 0.9792 0.3617 0.046 Uiso calc R 1 1
C C26 0.7509(4) 0.93635(12) 0.38142(10) 0.0370(5) Uani d . 1 1
H H26 0.7297 0.9654 0.4154 0.044 Uiso calc R 1 1
C C27 0.5871(4) 0.88462(13) 0.36261(10) 0.0371(5) Uani d . 1 1
H H27 0.4558 0.8791 0.3841 0.045 Uiso calc R 1 1
C C28 0.6174(4) 0.84099(13) 0.31198(9) 0.0320(4) Uani d . 1 1
H H28 0.5057 0.8070 0.2995 0.038 Uiso calc R 1 1
C C21 0.8820(4) 0.64765(12) 0.26830(9) 0.0308(4) Uani d . 1 1
C C22 1.0821(5) 0.67819(15) 0.30089(11) 0.0474(6) Uani d . 1 1
H H22A 1.0338 0.7140 0.3307 0.071 Uiso calc R 1 1
H H22B 1.1799 0.7048 0.2741 0.071 Uiso calc R 1 1
H H22C 1.1607 0.6353 0.3187 0.071 Uiso calc R 1 1

loop_
_atom_site_aniso_label
_atom_site_aniso_U_11
_atom_site_aniso_U_22
_atom_site_aniso_U_33
_atom_site_aniso_U_12
_atom_site_aniso_U_13
_atom_site_aniso_U_23
P1 0.0317(2) 0.0185(2) 0.0220(2) 0.0008(2) 0.0060(2) -0.00025(17)
P2 0.0289(2) 0.0238(2) 0.0197(2) -0.0048(2) 0.00220(19) 0.00001(17)
C1 0.0270(9) 0.0123(8) 0.0226(9) -0.0016(7) 0.0033(7) 0.0000(6)
C2 0.0258(9) 0.0184(9) 0.0248(9) -0.0013(8) -0.0003(7) 0.0015(7)
C3 0.0276(9) 0.0207(9) 0.0313(10) 0.0020(8) 0.0061(8) -0.0020(7)
C4 0.0346(10) 0.0243(9) 0.0244(10) -0.0052(8) 0.0075(8) -0.0053(8)
C5 0.0297(9) 0.0275(10) 0.0211(9) -0.0066(8) 0.0003(8) 0.0008(7)
C6 0.0243(9) 0.0169(9) 0.0266(9) -0.0030(7) 0.0026(7) 0.0021(7)
C7 0.0273(10) 0.0288(11) 0.0347(11) 0.0039(9) -0.0028(8) 0.0030(8)
C8 0.0323(9) 0.0172(9) 0.0197(8) -0.0004(8) 0.0016(7) 0.0013(7)
C9 0.0401(12) 0.0230(11) 0.0525(14) 0.0057(9) 0.0163(11) 0.0009(9)
C10 0.0377(12) 0.0265(11) 0.0484(13) -0.0034(9) 0.0103(10) 0.0050(9)
C11 0.0454(12) 0.0186(9) 0.0328(10) -0.0007(9) -0.0084(9) 0.0038(8)
C12 0.0427(11) 0.0248(10) 0.0430(12) 0.0122(10) -0.0003(11) 0.0004(9)
C13 0.0317(10) 0.0248(10) 0.0336(10) 0.0051(8) -0.0005(8) 0.0026(8)
C14 0.0420(11) 0.0234(10) 0.0202(9) -0.0029(8) 0.0005(8) -0.0010(7)
C15 0.0386(11) 0.0246(10) 0.0200(9) -0.0054(9) -0.0019(8) 0.0026(7)
C16 0.0314(10) 0.0229(9) 0.0189(9) -0.0008(8) 0.0053(8) -0.0005(7)
C17 0.0344(10) 0.0317(11) 0.0353(11) -0.0068(9) -0.0015(9) 0.0005(8)
C18 0.0415(11) 0.0306(11) 0.0540(14) -0.0115(10) 0.0122(12) -0.0085(10)
C19 0.0600(15) 0.0188(10) 0.0524(14) -0.0029(11) 0.0294(12) -0.0028(9)
C20 0.0682(16) 0.0251(11) 0.0361(12) 0.0156(11) 0.0124(11) 0.0020(9)
C23 0.0307(9) 0.0186(9) 0.0217(9) -0.0002(7) -0.0021(7) 0.0013(7)
C24 0.0299(9) 0.0249(10) 0.0354(10) -0.0023(9) -0.0002(9) -0.0028(8)
C25 0.0437(12) 0.0287(11) 0.0415(12) -0.0006(9) -0.0107(10) -0.0116(9)
C26 0.0561(13) 0.0271(11) 0.0278(10) 0.0074(10) -0.0034(10) -0.0056(8)
C27 0.0457(12) 0.0364(12) 0.0293(11) 0.0009(10) 0.0102(9) -0.0016(9)
C28 0.0337(10) 0.0329(11) 0.0294(10) -0.0050(9) 0.0028(9) -0.0022(8)
C21 0.0416(11) 0.0271(10) 0.0237(9) 0.0093(9) 0.0038(9) -0.0045(8)
C22 0.0580(15) 0.0405(13) 0.0438(13) 0.0205(12) -0.0202(12) -0.0089(10)

loop_
_atom_type_symbol
_atom_type_description
_atom_type_scat_dispersion_real
_atom_type_scat_dispersion_imag
_atom_type_scat_source
C C 0.0181 0.0091 'International Tables Vol C Tables 4.2.6.8 and 6.1.1.4'
H H 0.0000 0.0000 'International Tables Vol C Tables 4.2.6.8 and 6.1.1.4'
P P 0.2955 0.4335 'International Tables Vol C Tables 4.2.6.8 and 6.1.1.4'

loop_
_geom_angle_atom_site_label_1
_geom_angle_atom_site_label_2
_geom_angle_atom_site_label_3
_geom_angle
C1 P1 C8 101.77(8)
C1 P1 C14 102.42(9)
C8 P1 C14 101.87(9)
C23 P2 C16 102.08(8)
C23 P2 C15 100.76(9)
C16 P2 C15 102.03(9)
C2 C1 C6 118.65(17)
C2 C1 P1 123.15(14)
C6 C1 P1 117.93(14)
C3 C2 C1 121.34(18)
C3 C2 H2 119.3
C1 C2 H2 119.3
C4 C3 C2 119.58(18)
C4 C3 H3 120.2
C2 C3 H3 120.2
C3 C4 C5 120.01(17)
C3 C4 H4 120.0
C5 C4 H4 120.0
C4 C5 C6 121.22(18)
C4 C5 H5 119.4
C6 C5 H5 119.4
C5 C6 C1 119.13(17)
C5 C6 C7 119.50(17)
C1 C6 C7 121.37(17)
C6 C7 H7A 109.5
C6 C7 H7B 109.5
H7A C7 H7B 109.5
C6 C7 H7C 109.5
H7A C7 H7C 109.5
H7B C7 H7C 109.5
C13 C8 C9 118.75(18)
C13 C8 P1 118.30(14)
C9 C8 P1 122.95(15)
C8 C9 C10 120.5(2)
C8 C9 H9 119.7
C10 C9 H9 119.7
C11 C10 C9 120.2(2)
C11 C10 H10 119.9
C9 C10 H10 119.9
C12 C11 C10 119.40(19)
C12 C11 H11 120.3
C10 C11 H11 120.3
C11 C12 C13 120.5(2)
C11 C12 H12 119.7
C13 C12 H12 119.7
C8 C13 C12 120.60(19)
C8 C13 H13 119.7
C12 C13 H13 119.7
C15 C14 P1 109.56(14)
C15 C14 H14A 109.8
P1 C14 H14A 109.8
C15 C14 H14B 109.8
P1 C14 H14B 109.8
H14A C14 H14B 108.2
C14 C15 P2 112.18(14)
C14 C15 H15A 109.2
P2 C15 H15A 109.2
C14 C15 H15B 109.2
P2 C15 H15B 109.2
H15A C15 H15B 107.9
C17 C16 C21 118.98(19)
C17 C16 P2 122.24(15)
C21 C16 P2 118.47(15)
C16 C17 C18 121.6(2)
C16 C17 H17 119.2
C18 C17 H17 119.2
C19 C18 C17 119.5(2)
C19 C18 H18 120.3
C17 C18 H18 120.3
C18 C19 C20 119.8(2)
C18 C19 H19 120.1
C20 C19 H19 120.1
C19 C20 C21 122.0(2)
C19 C20 H20 119.0
C21 C20 H20 119.0
C24 C23 C28 118.67(18)
C24 C23 P2 117.39(15)
C28 C23 P2 123.92(15)
C23 C24 C25 121.0(2)
C23 C24 H24 119.5
C25 C24 H24 119.5
C26 C25 C24 119.9(2)
C26 C25 H25 120.0
C24 C25 H25 120.0
C25 C26 C27 119.6(2)
C25 C26 H26 120.2
C27 C26 H26 120.2
C26 C27 C28 120.6(2)
C26 C27 H27 119.7
C28 C27 H27 119.7
C27 C28 C23 120.2(2)
C27 C28 H28 119.9
C23 C28 H28 119.9
C20 C21 C16 118.2(2)
C20 C21 C22 120.7(2)
C16 C21 C22 121.1(2)
C21 C22 H22A 109.5
C21 C22 H22B 109.5
H22A C22 H22B 109.5
C21 C22 H22C 109.5
H22A C22 H22C 109.5
H22B C22 H22C 109.5

loop_
_geom_bond_atom_site_label_1
_geom_bond_atom_site_label_2
_geom_bond_distance
P1 C1 1.8454(18)
P1 C8 1.8475(19)
P1 C14 1.851(2)
P2 C23 1.8374(19)
P2 C16 1.8383(19)
P2 C15 1.847(2)
C1 C2 1.395(3)
C1 C6 1.410(3)
C2 C3 1.393(3)
C2 H2 0.9300
C3 C4 1.381(3)
C3 H3 0.9300
C4 C5 1.381(3)
C4 H4 0.9300
C5 C6 1.397(3)
C5 H5 0.9300
C6 C7 1.502(3)
C7 H7A 0.9600
C7 H7B 0.9600
C7 H7C 0.9600
C8 C13 1.381(3)
C8 C9 1.386(3)
C9 C10 1.389(3)
C9 H9 0.9300
C10 C11 1.378(3)
C10 H10 0.9300
C11 C12 1.375(3)
C11 H11 0.9300
C12 C13 1.385(3)
C12 H12 0.9300
C13 H13 0.9300
C14 C15 1.538(3)
C14 H14A 0.9700
C14 H14B 0.9700
C15 H15A 0.9700
C15 H15B 0.9700
C16 C17 1.387(3)
C16 C21 1.416(3)
C17 C18 1.391(3)
C17 H17 0.9300
C18 C19 1.375(4)
C18 H18 0.9300
C19 C20 1.380(4)
C19 H19 0.9300
C20 C21 1.394(3)
C20 H20 0.9300
C23 C24 1.387(3)
C23 C28 1.394(3)
C24 C25 1.393(3)
C24 H24 0.9300
C25 C26 1.377(3)
C25 H25 0.9300
C26 C27 1.387(3)
C26 H26 0.9300
C27 C28 1.387(3)
C27 H27 0.9300
C28 H28 0.9300
C21 C22 1.502(3)
C22 H22A 0.9600
C22 H22B 0.9600
C22 H22C 0.9600

loop_
_geom_torsion_atom_site_label_1
_geom_torsion_atom_site_label_2
_geom_torsion_atom_site_label_3
_geom_torsion_atom_site_label_4
_geom_torsion
C8 P1 C1 C2 105.61(16)
C14 P1 C1 C2 0.48(17)
C8 P1 C1 C6 -80.48(15)
C14 P1 C1 C6 174.39(14)
C6 C1 C2 C3 -2.2(3)
P1 C1 C2 C3 171.71(14)
C1 C2 C3 C4 0.2(3)
C2 C3 C4 C5 1.9(3)
C3 C4 C5 C6 -2.1(3)
C4 C5 C6 C1 0.0(3)
C4 C5 C6 C7 -179.84(17)
C2 C1 C6 C5 2.0(3)
P1 C1 C6 C5 -172.15(13)
C2 C1 C6 C7 -178.09(17)
P1 C1 C6 C7 7.7(2)
C1 P1 C8 C13 134.48(15)
C14 P1 C8 C13 -119.96(16)
C1 P1 C8 C9 -45.44(19)
C14 P1 C8 C9 60.12(19)
C13 C8 C9 C10 -0.9(3)
P1 C8 C9 C10 179.03(19)
C8 C9 C10 C11 1.2(4)
C9 C10 C11 C12 -1.1(3)
C10 C11 C12 C13 0.7(3)
C9 C8 C13 C12 0.5(3)
P1 C8 C13 C12 -179.42(17)
C11 C12 C13 C8 -0.4(3)
C1 P1 C14 C15 -77.81(15)
C8 P1 C14 C15 177.13(13)
P1 C14 C15 P2 174.79(10)
C23 P2 C15 C14 74.89(15)
C16 P2 C15 C14 179.85(14)
C23 P2 C16 C17 112.25(17)
C15 P2 C16 C17 8.32(19)
C23 P2 C16 C21 -74.22(16)
C15 P2 C16 C21 -178.15(15)
C21 C16 C17 C18 -0.3(3)
P2 C16 C17 C18 173.18(17)
C16 C17 C18 C19 -0.3(3)
C17 C18 C19 C20 0.7(3)
C18 C19 C20 C21 -0.6(3)
C16 P2 C23 C24 141.02(15)
C15 P2 C23 C24 -114.05(16)
C16 P2 C23 C28 -40.48(19)
C15 P2 C23 C28 64.45(18)
C28 C23 C24 C25 0.9(3)
P2 C23 C24 C25 179.49(17)
C23 C24 C25 C26 -0.1(3)
C24 C25 C26 C27 -0.4(3)
C25 C26 C27 C28 0.0(3)
C26 C27 C28 C23 0.8(3)
C24 C23 C28 C27 -1.3(3)
P2 C23 C28 C27 -179.74(17)
C19 C20 C21 C16 0.0(3)
C19 C20 C21 C22 178.8(2)
C17 C16 C21 C20 0.5(3)
P2 C16 C21 C20 -173.27(15)
C17 C16 C21 C22 -178.3(2)
P2 C16 C21 C22 8.0(3)
